data_4504842
loop_
_publ_author_name
'Golovanov, Denis G.'
'Lyssenko, Konstantin A.'
'Antipin, Mikhail Yu.'
'Vygodskii, Yakov S.'
'Lozinskaya, Elena I.'
'Shaplov, Alexander S.'

_publ_section_title
;
 Cocrystal of an Ionic Liquid with Organic Molecules as a Mimic of Ionic
 Liquid Solution
;
_journal_issue 1
_journal_name_full 'Crystal Growth &amp; Design'
_journal_page_first 337
_journal_paper_doi 10.1021/cg030086i
_journal_volume 5
_journal_year 2005
_chemical_formula_moiety 'C8 H15 N2 +, Br -'
_chemical_formula_sum 'C8 H15 Br N2'
_chemical_formula_weight 219.13
_chemical_name_systematic '1-butyl-3-methylimidazolium bromide'
_space_group_IT_number 33
_symmetry_cell_setting orthorhombic
_symmetry_space_group_name_Hall 'P 2c -2n'
_symmetry_space_group_name_H-M 'P n a 21'
_atom_sites_solution_hydrogens difmap
_atom_sites_solution_primary direct
_atom_sites_solution_secondary difmap
_audit_creation_method SHELXL-97
_cell_angle_alpha 90.00
_cell_angle_beta 90.00
_cell_angle_gamma 90.00
_cell_formula_units_Z 4
_cell_length_a 10.034(4)
_cell_length_b 11.784(4)
_cell_length_c 8.386(3)
_cell_measurement_reflns_used 1024
_cell_measurement_temperature 110(2)
_cell_measurement_theta_max 23
_cell_measurement_theta_min 2.5
_cell_volume 991.6(6)
_computing_cell_refinement 'SMART (Bruker, 1998b)'
_computing_data_collection 'SMART (Bruker, 1998b)'
_computing_data_reduction 'SAINTPlus (Bruker, 1998a)'
_computing_molecular_graphics 'SHELXTL ver. 5.1 (Sheldrick, 1998b)'
_computing_publication_material 'SHELXTL ver. 5.1 (Sheldrick, 1998b)'
_computing_structure_refinement 'SHELXTL ver. 5.1 (Sheldrick, 1998b)'
_computing_structure_solution 'SHELXTL ver. 5.1 (Sheldrick, 1998b)'
_diffrn_ambient_temperature 110(2)
_diffrn_measured_fraction_theta_full 0.921
_diffrn_measured_fraction_theta_max 0.921
_diffrn_measurement_device_type 'Bruker SMART 1000 CCD area detector'
_diffrn_measurement_method 'phi and omega scans'
_diffrn_radiation_monochromator graphite
_diffrn_radiation_source 'fine-focus sealed tube'
_diffrn_radiation_type MoK\a
_diffrn_radiation_wavelength 0.71073
_diffrn_reflns_av_R_equivalents 0.0612
_diffrn_reflns_av_sigmaI/netI 0.0589
_diffrn_reflns_limit_h_max 12
_diffrn_reflns_limit_h_min -5
_diffrn_reflns_limit_k_max 13
_diffrn_reflns_limit_k_min -11
_diffrn_reflns_limit_l_max 10
_diffrn_reflns_limit_l_min -5
_diffrn_reflns_number 2996
_diffrn_reflns_theta_full 26.01
_diffrn_reflns_theta_max 26.01
_diffrn_reflns_theta_min 2.67
_exptl_absorpt_coefficient_mu 4.091
_exptl_absorpt_correction_T_max 0.9411
_exptl_absorpt_correction_T_min 0.7241
_exptl_absorpt_correction_type multi-scan
_exptl_absorpt_process_details 'SADABS(Sheldrick, 1998a)'
_exptl_crystal_colour brown
_exptl_crystal_density_diffrn 1.468
_exptl_crystal_density_method 'not measured'
_exptl_crystal_description plate
_exptl_crystal_F_000 448
_exptl_crystal_size_max 0.40
_exptl_crystal_size_mid 0.20
_exptl_crystal_size_min 0.20
_refine_diff_density_max 0.871
_refine_diff_density_min -0.732
_refine_diff_density_rms 0.101
_refine_ls_abs_structure_details 'Flack H D (1983), Acta Cryst. A39, 876-881'
_refine_ls_abs_structure_Flack 0.06(3)
_refine_ls_extinction_method none
_refine_ls_goodness_of_fit_ref 0.976
_refine_ls_hydrogen_treatment mixed
_refine_ls_matrix_type full
_refine_ls_number_parameters 101
_refine_ls_number_reflns 1223
_refine_ls_number_restraints 1
_refine_ls_restrained_S_all 0.976
_refine_ls_R_factor_all 0.0446
_refine_ls_R_factor_gt 0.0330
_refine_ls_shift/su_max 0.001
_refine_ls_shift/su_mean 0.000
_refine_ls_structure_factor_coef Fsqd
_refine_ls_weighting_details 'calc w=1/[\s^2^(Fo^2^)+(0.0356P)^2^+0.0000P] where P=(Fo^2^+2Fc^2^)/3'
_refine_ls_weighting_scheme calc
_refine_ls_wR_factor_gt 0.0731
_refine_ls_wR_factor_ref 0.0757
_reflns_number_gt 965
_reflns_number_total 1223
_reflns_threshold_expression I>2\s(I)
_cod_data_source_file cg030086i_s1.cif
_cod_data_source_block comp1
_cod_depositor_comments
;
The following automatic conversions were performed:

'_symmetry_cell_setting' value 'Orthorhombic' changed to
'orthorhombic' according to
/home/saulius/struct/CIF-dictionaries/cif_core.dic dictionary named
'cif_core.dic' version 2.4.1 from 2010-06-29.

Automatic conversion script
Id: cif_fix_values 1715 2011-07-08 13:25:40Z adriana 
;
_cod_original_cell_volume 991.5(6)
_cod_database_code 4504842

loop_
_symmetry_equiv_pos_as_xyz
'x, y, z'
'-x, -y, z+1/2'
'x+1/2, -y+1/2, z'
'-x+1/2, y+1/2, z+1/2'

loop_
_atom_site_label
_atom_site_type_symbol
_atom_site_fract_x
_atom_site_fract_y
_atom_site_fract_z
_atom_site_U_iso_or_equiv
_atom_site_adp_type
_atom_site_occupancy
_atom_site_symmetry_multiplicity
_atom_site_calc_flag
_atom_site_refinement_flags
Br1 Br 0.05684(4) 0.57521(4) 0.8539(3) 0.02058(17) Uani 1 1 d .
N1 N -0.2673(8) 0.7371(8) 0.2264(9) 0.0188(18) Uani 1 1 d .
C2 C -0.2090(4) 0.6927(4) 0.3534(19) 0.0200(11) Uani 1 1 d .
H2 H -0.1518 0.6305 0.3547 0.024 Uiso 1 1 calc R
N3 N -0.2476(8) 0.7538(9) 0.4792(10) 0.024(2) Uani 1 1 d .
C4 C -0.3329(9) 0.8392(10) 0.4317(12) 0.018(2) Uani 1 1 d .
H4 H -0.3715 0.8949 0.4952 0.022 Uiso 1 1 calc R
C5 C -0.3482(9) 0.8244(10) 0.2728(13) 0.020(2) Uani 1 1 d .
H5 H -0.4040 0.8663 0.2066 0.024 Uiso 1 1 calc R
C6 C -0.2553(6) 0.6865(6) 0.0659(8) 0.0243(16) Uani 1 1 d .
H6A H -0.1630 0.6659 0.0471 0.029 Uiso 1 1 calc R
H6B H -0.2801 0.7428 -0.0132 0.029 Uiso 1 1 calc R
C7 C -0.3428(5) 0.5813(5) 0.0446(8) 0.0213(14) Uani 1 1 d .
H7A H -0.3226 0.5474 -0.0580 0.026 Uiso 1 1 calc R
H7B H -0.3194 0.5266 0.1263 0.026 Uiso 1 1 calc R
C8 C -0.4915(6) 0.6031(6) 0.0532(9) 0.0326(17) Uani 1 1 d .
H8A H -0.5126 0.6369 0.1556 0.039 Uiso 1 1 calc R
H8B H -0.5159 0.6571 -0.0291 0.039 Uiso 1 1 calc R
C9 C -0.5713(6) 0.4985(8) 0.0326(11) 0.047(2) Uani 1 1 d .
H9A H -0.6644 0.5168 0.0390 0.070 Uiso 1 1 calc R
H9B H -0.5489 0.4453 0.1150 0.070 Uiso 1 1 calc R
H9C H -0.5523 0.4656 -0.0697 0.070 Uiso 1 1 calc R
C10 C -0.2009(7) 0.7373(7) 0.6439(9) 0.034(2) Uani 1 1 d .
H10A H -0.1426 0.6727 0.6481 0.052 Uiso 1 1 calc R
H10B H -0.2760 0.7246 0.7126 0.052 Uiso 1 1 calc R
H10C H -0.1535 0.8037 0.6785 0.052 Uiso 1 1 calc R

loop_
_atom_site_aniso_label
_atom_site_aniso_U_11
_atom_site_aniso_U_22
_atom_site_aniso_U_33
_atom_site_aniso_U_23
_atom_site_aniso_U_13
_atom_site_aniso_U_12
Br1 0.0220(2) 0.0216(3) 0.0182(2) 0.0001(8) -0.0001(7) 0.0008(2)
N1 0.022(3) 0.021(4) 0.013(4) -0.002(3) 0.001(3) 0.000(3)
C2 0.020(2) 0.021(3) 0.020(3) 0.002(7) 0.007(7) 0.000(2)
N3 0.022(3) 0.032(5) 0.018(4) -0.001(4) -0.007(3) 0.006(3)
C4 0.021(4) 0.018(6) 0.016(5) -0.008(4) -0.004(3) 0.002(4)
C5 0.013(3) 0.020(6) 0.028(6) -0.004(4) -0.003(3) -0.001(4)
C6 0.030(3) 0.033(5) 0.010(3) 0.000(4) -0.001(3) 0.009(3)
C7 0.031(3) 0.014(4) 0.019(3) -0.006(3) -0.004(3) 0.005(3)
C8 0.029(3) 0.039(5) 0.029(4) -0.006(4) 0.000(3) 0.005(3)
C9 0.028(3) 0.057(7) 0.055(5) -0.015(5) -0.006(4) -0.005(3)
C10 0.043(4) 0.042(6) 0.019(4) 0.002(4) -0.011(4) 0.003(4)

loop_
_atom_type_symbol
_atom_type_description
_atom_type_scat_dispersion_real
_atom_type_scat_dispersion_imag
_atom_type_scat_source
C C 0.0033 0.0016 'International Tables Vol C Tables 4.2.6.8 and 6.1.1.4'
H H 0.0000 0.0000 'International Tables Vol C Tables 4.2.6.8 and 6.1.1.4'
N N 0.0061 0.0033 'International Tables Vol C Tables 4.2.6.8 and 6.1.1.4'
Br Br -0.2901 2.4595 'International Tables Vol C Tables 4.2.6.8 and 6.1.1.4'

loop_
_geom_angle_atom_site_label_1
_geom_angle_atom_site_label_2
_geom_angle_atom_site_label_3
_geom_angle
C2 N1 C5 109.4(8)
C2 N1 C6 122.5(8)
C5 N1 C6 127.7(9)
N1 C2 N3 107.1(4)
C2 N3 C4 110.2(9)
C2 N3 C10 125.3(9)
C4 N3 C10 124.4(9)
C5 C4 N3 105.1(12)
C4 C5 N1 108.0(12)
N1 C6 C7 112.7(6)
C8 C7 C6 115.0(5)
C9 C8 C7 112.7(6)

loop_
_geom_bond_atom_site_label_1
_geom_bond_atom_site_label_2
_geom_bond_distance
N1 C2 1.323(16)
N1 C5 1.367(15)
N1 C6 1.478(10)
C2 N3 1.335(17)
N3 C4 1.380(15)
N3 C10 1.471(11)
C4 C5 1.353(8)
C6 C7 1.530(9)
C7 C8 1.515(9)
C8 C9 1.480(10)

loop_
_geom_torsion_atom_site_label_1
_geom_torsion_atom_site_label_2
_geom_torsion_atom_site_label_3
_geom_torsion_atom_site_label_4
_geom_torsion
C5 N1 C2 N3 -2.6(8)
C6 N1 C2 N3 -175.6(9)
N1 C2 N3 C4 0.2(8)
N1 C2 N3 C10 -176.7(10)
C2 N3 C4 C5 2.3(12)
C10 N3 C4 C5 179.2(9)
N3 C4 C5 N1 -3.8(14)
C2 N1 C5 C4 4.1(13)
C6 N1 C5 C4 176.6(9)
C2 N1 C6 C7 76.5(9)
C5 N1 C6 C7 -95.2(10)
N1 C6 C7 C8 64.9(8)
C6 C7 C8 C9 -179.7(6)
